data_1555169
loop_
_publ_author_name
'Vale, Jo\~ao R.'
'Valkonen, Arto'
'Afonso, Carlos A. M.'
'Candeias, Nuno R.'

_publ_section_title
;
 Synthesis of silacyclopent-2-en-4-ols via intramolecular [2 + 2]
 photocycloaddition of benzoyl(allyl)silanes
;
_journal_issue 22
_journal_name_full 'Organic Chemistry Frontiers'
_journal_page_first 3793
_journal_paper_doi 10.1039/C9QO01028A
_journal_volume 6
_journal_year 2019
_chemical_formula_moiety 'C25 H22 N2 O6 Si'
_chemical_formula_sum 'C25 H22 N2 O6 Si'
_chemical_formula_weight 474.53
_space_group_crystal_system orthorhombic
_space_group_IT_number 19
_space_group_name_Hall 'P 2ac 2ab'
_space_group_name_H-M_alt 'P 21 21 21'
_atom_sites_solution_hydrogens geom
_audit_creation_method SHELXL-2018/3
_audit_update_record
;
2019-06-20 deposited with the CCDC.	2019-10-12 downloaded from the CCDC.
;
_cell_angle_alpha 90
_cell_angle_beta 90
_cell_angle_gamma 90
_cell_formula_units_Z 4
_cell_length_a 5.98640(10)
_cell_length_b 18.2027(4)
_cell_length_c 21.5323(4)
_cell_measurement_reflns_used 7124
_cell_measurement_temperature 120(2)
_cell_measurement_theta_max 73.0940
_cell_measurement_theta_min 3.1270
_cell_volume 2346.35(8)
_computing_cell_refinement 'CrysAlisPro 1.171.39.43c (Rigaku OD, 2018)'
_computing_data_collection 'CrysAlisPro 1.171.39.43c (Rigaku OD, 2018)'
_computing_data_reduction 'CrysAlisPro 1.171.39.43c (Rigaku OD, 2018)'
_computing_molecular_graphics SHELXL-2018/3
_computing_publication_material SHELXL-2018/3
_computing_structure_refinement 'SHELXL-2018/3 (Sheldrick, 2018)'
_computing_structure_solution 'SHELXT (Sheldrick, 2015)'
_diffrn_ambient_temperature 120(2)
_diffrn_detector_area_resol_mean 5.1977
_diffrn_measured_fraction_theta_full 1.000
_diffrn_measured_fraction_theta_max 0.993
_diffrn_measurement_device_type 'SuperNova, Dual, Cu at home/near, Atlas'
_diffrn_measurement_method '\w scans'
_diffrn_radiation_type CuK\a
_diffrn_radiation_wavelength 1.54184
_diffrn_reflns_av_R_equivalents 0.0471
_diffrn_reflns_av_unetI/netI 0.0413
_diffrn_reflns_Laue_measured_fraction_full 1.000
_diffrn_reflns_Laue_measured_fraction_max 0.993
_diffrn_reflns_limit_h_max 7
_diffrn_reflns_limit_h_min -7
_diffrn_reflns_limit_k_max 22
_diffrn_reflns_limit_k_min -22
_diffrn_reflns_limit_l_max 26
_diffrn_reflns_limit_l_min -25
_diffrn_reflns_number 16171
_diffrn_reflns_point_group_measured_fraction_full 1.000
_diffrn_reflns_point_group_measured_fraction_max 0.983
_diffrn_reflns_theta_full 67.684
_diffrn_reflns_theta_max 73.640
_diffrn_reflns_theta_min 3.179
_diffrn_source 'micro-focus sealed X-ray tube'
_exptl_absorpt_coefficient_mu 1.262
_exptl_absorpt_correction_T_max 1.000
_exptl_absorpt_correction_T_min 0.739
_exptl_absorpt_correction_type gaussian
_exptl_absorpt_process_details
;
CrysAlisPro 1.171.39.43c (Rigaku Oxford Diffraction, 2018)
Numerical absorption correction based on gaussian integration over
a multifaceted crystal model. Empirical absorption correction using spherical
harmonics, implemented in SCALE3 ABSPACK scaling algorithm.
;
_exptl_crystal_colour colourless
_exptl_crystal_density_diffrn 1.343
_exptl_crystal_description needle
_exptl_crystal_F_000 992
_exptl_crystal_size_max 0.250
_exptl_crystal_size_mid 0.060
_exptl_crystal_size_min 0.030
_refine_diff_density_max 0.255
_refine_diff_density_min -0.204
_refine_diff_density_rms 0.042
_refine_ls_abs_structure_details
;
 Refined as an inversion twin.
;
_refine_ls_abs_structure_Flack 0.32(3)
_refine_ls_extinction_method none
_refine_ls_goodness_of_fit_ref 1.022
_refine_ls_hydrogen_treatment constr
_refine_ls_matrix_type full
_refine_ls_number_parameters 308
_refine_ls_number_reflns 4669
_refine_ls_number_restraints 0
_refine_ls_restrained_S_all 1.022
_refine_ls_R_factor_all 0.0383
_refine_ls_R_factor_gt 0.0344
_refine_ls_shift/su_max 0.001
_refine_ls_shift/su_mean 0.000
_refine_ls_structure_factor_coef Fsqd
_refine_ls_weighting_details 'w=1/[\s^2^(Fo^2^)+(0.0468P)^2^+0.1022P] where P=(Fo^2^+2Fc^2^)/3'
_refine_ls_weighting_scheme calc
_refine_ls_wR_factor_gt 0.0848
_refine_ls_wR_factor_ref 0.0875
_reflns_Friedel_coverage 0.715
_reflns_Friedel_fraction_full 1.000
_reflns_Friedel_fraction_max 0.971
_reflns_number_gt 4348
_reflns_number_total 4669
_reflns_threshold_expression 'I > 2\s(I)'
_cod_data_source_file c9qo01028a2.cif
_cod_data_source_block 8a1
_cod_database_code 1555169
_shelx_shelxl_version_number 2018/3
_shelx_space_group_comment
;
The symmetry employed for this shelxl refinement is uniquely defined
by the following loop, which should always be used as a source of
symmetry information in preference to the above space-group names.
They are only intended as comments.
;
_shelx_estimated_absorpt_t_min 0.743
_shelx_estimated_absorpt_t_max 0.963

loop_
_space_group_symop_operation_xyz
'x, y, z'
'-x+1/2, -y, z+1/2'
'-x, y+1/2, -z+1/2'
'x+1/2, -y+1/2, -z'

loop_
_atom_site_label
_atom_site_type_symbol
_atom_site_fract_x
_atom_site_fract_y
_atom_site_fract_z
_atom_site_U_iso_or_equiv
_atom_site_adp_type
_atom_site_occupancy
_atom_site_site_symmetry_order
_atom_site_calc_flag
_atom_site_refinement_flags_posn
_atom_site_refinement_flags_adp
Si1 Si 0.44700(11) 0.56492(3) 0.78399(3) 0.02346(15) Uani 1 1 d . .
O1 O 0.5335(3) 0.72964(9) 0.68174(7) 0.0246(3) Uani 1 1 d . .
O2 O 0.7925(3) 0.71626(11) 0.60691(9) 0.0356(4) Uani 1 1 d . .
O3 O 0.7455(4) 0.87258(13) 0.42585(10) 0.0468(5) Uani 1 1 d . .
O4 O 0.4575(4) 0.94193(11) 0.40958(9) 0.0443(5) Uani 1 1 d . .
O5 O -0.1211(4) 0.95589(11) 0.56430(10) 0.0420(5) Uani 1 1 d . .
O6 O -0.1037(3) 0.88632(12) 0.64596(9) 0.0378(5) Uani 1 1 d . .
N1 N 0.5630(5) 0.89693(12) 0.43996(10) 0.0342(5) Uani 1 1 d . .
N2 N -0.0315(4) 0.90824(12) 0.59628(10) 0.0307(5) Uani 1 1 d . .
C2 C 0.5598(4) 0.64612(13) 0.82767(11) 0.0237(4) Uani 1 1 d . .
C3 C 0.6299(4) 0.69765(13) 0.78740(11) 0.0246(5) Uani 1 1 d . .
C4 C 0.6540(4) 0.67496(13) 0.71998(11) 0.0255(5) Uani 1 1 d . .
H4 H 0.815858 0.675892 0.708529 0.031 Uiso 1 1 calc R U
C5 C 0.5612(5) 0.59806(14) 0.70744(11) 0.0313(5) Uani 1 1 d . .
H5A H 0.680900 0.564939 0.692509 0.038 Uiso 1 1 calc R U
H5B H 0.441571 0.599986 0.675748 0.038 Uiso 1 1 calc R U
C6 C 0.5704(4) 0.65102(13) 0.89647(11) 0.0258(5) Uani 1 1 d . .
C7 C 0.4018(5) 0.62034(16) 0.93287(12) 0.0339(6) Uani 1 1 d . .
H7 H 0.274728 0.599364 0.913281 0.041 Uiso 1 1 calc R U
C8 C 0.4164(6) 0.61990(19) 0.99720(13) 0.0424(7) Uani 1 1 d . .
H8 H 0.298313 0.599771 1.021257 0.051 Uiso 1 1 calc R U
C9 C 0.6023(6) 0.64869(17) 1.02623(12) 0.0401(7) Uani 1 1 d . .
H9 H 0.613421 0.647907 1.070239 0.048 Uiso 1 1 calc R U
C10 C 0.7721(5) 0.67864(17) 0.99097(13) 0.0379(6) Uani 1 1 d . .
H10 H 0.900096 0.698522 1.010909 0.045 Uiso 1 1 calc R U
C11 C 0.7574(5) 0.67996(15) 0.92669(12) 0.0319(6) Uani 1 1 d . .
H11 H 0.875511 0.700708 0.903001 0.038 Uiso 1 1 calc R U
C12 C 0.6917(5) 0.77450(14) 0.80346(11) 0.0286(5) Uani 1 1 d . .
C13 C 0.5434(5) 0.81701(14) 0.83797(12) 0.0341(5) Uani 1 1 d . .
H13 H 0.406241 0.796050 0.851345 0.041 Uiso 1 1 calc R U
C14 C 0.5916(6) 0.88912(16) 0.85318(13) 0.0435(8) Uani 1 1 d . .
H14 H 0.486969 0.917590 0.876006 0.052 Uiso 1 1 calc R U
C15 C 0.7928(7) 0.91955(16) 0.83500(14) 0.0474(8) Uani 1 1 d . .
H15 H 0.827819 0.968777 0.845973 0.057 Uiso 1 1 calc R U
C16 C 0.9429(7) 0.87849(18) 0.80092(14) 0.0478(8) Uani 1 1 d . .
H16 H 1.080939 0.899568 0.788450 0.057 Uiso 1 1 calc R U
C17 C 0.8924(5) 0.80581(17) 0.78463(13) 0.0381(6) Uani 1 1 d . .
H17 H 0.995368 0.777935 0.760709 0.046 Uiso 1 1 calc R U
C18 C 0.6217(4) 0.74223(13) 0.62607(11) 0.0241(5) Uani 1 1 d . .
C19 C 0.4853(4) 0.79548(13) 0.58870(10) 0.0240(5) Uani 1 1 d . .
C20 C 0.5752(4) 0.81838(13) 0.53226(11) 0.0256(5) Uani 1 1 d . .
H20 H 0.711505 0.798264 0.517384 0.031 Uiso 1 1 calc R U
C21 C 0.4623(5) 0.87078(13) 0.49848(11) 0.0273(5) Uani 1 1 d . .
C22 C 0.2623(5) 0.90073(14) 0.51730(12) 0.0277(5) Uani 1 1 d . .
H22 H 0.186865 0.936830 0.493305 0.033 Uiso 1 1 calc R U
C23 C 0.1773(4) 0.87548(13) 0.57288(11) 0.0253(5) Uani 1 1 d . .
C24 C 0.2836(4) 0.82360(13) 0.60922(11) 0.0236(5) Uani 1 1 d . .
H24 H 0.219866 0.807642 0.647305 0.028 Uiso 1 1 calc R U
C25 C 0.5602(5) 0.47525(14) 0.81062(12) 0.0286(5) Uani 1 1 d . .
H25A H 0.723782 0.476542 0.809156 0.043 Uiso 1 1 calc R U
H25B H 0.511234 0.465871 0.853321 0.043 Uiso 1 1 calc R U
H25C H 0.505322 0.436026 0.783431 0.043 Uiso 1 1 calc R U
C26 C 0.1344(4) 0.56493(16) 0.78604(14) 0.0361(6) Uani 1 1 d . .
H26A H 0.078651 0.612676 0.771830 0.054 Uiso 1 1 calc R U
H26B H 0.077527 0.526136 0.758729 0.054 Uiso 1 1 calc R U
H26C H 0.083439 0.555981 0.828619 0.054 Uiso 1 1 calc R U

loop_
_atom_site_aniso_label
_atom_site_aniso_U_11
_atom_site_aniso_U_22
_atom_site_aniso_U_33
_atom_site_aniso_U_23
_atom_site_aniso_U_13
_atom_site_aniso_U_12
Si1 0.0232(3) 0.0225(3) 0.0247(3) 0.0009(2) -0.0035(3) 0.0011(3)
O1 0.0265(8) 0.0264(8) 0.0207(8) 0.0041(6) 0.0008(7) 0.0026(7)
O2 0.0386(11) 0.0402(10) 0.0279(9) 0.0061(8) 0.0085(8) 0.0142(9)
O3 0.0488(14) 0.0564(13) 0.0351(11) 0.0106(10) 0.0135(10) -0.0033(11)
O4 0.0615(13) 0.0366(10) 0.0347(10) 0.0165(8) -0.0049(10) -0.0079(11)
O5 0.0436(12) 0.0343(10) 0.0481(12) 0.0036(9) -0.0089(9) 0.0123(9)
O6 0.0331(11) 0.0452(11) 0.0351(10) -0.0004(9) 0.0039(8) 0.0071(8)
N1 0.0458(13) 0.0320(11) 0.0247(10) 0.0053(9) -0.0004(10) -0.0094(11)
N2 0.0299(11) 0.0278(10) 0.0345(11) -0.0047(9) -0.0060(10) 0.0036(9)
C2 0.0224(11) 0.0246(11) 0.0241(11) 0.0010(9) -0.0014(10) 0.0004(10)
C3 0.0247(11) 0.0264(11) 0.0229(11) 0.0026(10) -0.0028(9) 0.0001(9)
C4 0.0279(11) 0.0262(11) 0.0224(11) 0.0054(10) -0.0033(9) 0.0045(10)
C5 0.0447(14) 0.0254(12) 0.0237(11) 0.0016(9) -0.0016(12) 0.0034(12)
C6 0.0301(13) 0.0234(11) 0.0238(11) 0.0011(9) -0.0016(10) 0.0009(10)
C7 0.0369(15) 0.0377(14) 0.0272(13) 0.0011(11) -0.0002(11) -0.0082(11)
C8 0.0481(18) 0.0523(17) 0.0269(13) 0.0039(12) 0.0070(12) -0.0099(14)
C9 0.057(2) 0.0435(15) 0.0203(12) 0.0031(11) -0.0028(12) -0.0023(14)
C10 0.0419(15) 0.0429(15) 0.0290(13) 0.0010(12) -0.0096(11) -0.0058(13)
C11 0.0335(13) 0.0359(14) 0.0263(12) 0.0047(10) -0.0024(10) -0.0044(11)
C12 0.0377(14) 0.0282(12) 0.0200(11) 0.0069(9) -0.0078(10) -0.0061(11)
C13 0.0456(15) 0.0294(12) 0.0273(12) 0.0014(10) -0.0021(12) -0.0021(12)
C14 0.067(2) 0.0321(14) 0.0315(14) -0.0026(11) -0.0107(14) -0.0033(14)
C15 0.078(2) 0.0322(15) 0.0320(14) 0.0049(12) -0.0177(15) -0.0160(15)
C16 0.0564(19) 0.0470(17) 0.0400(15) 0.0189(13) -0.0159(15) -0.0259(17)
C17 0.0421(15) 0.0411(15) 0.0312(13) 0.0105(12) -0.0048(12) -0.0122(12)
C18 0.0287(12) 0.0226(11) 0.0210(11) -0.0003(9) 0.0016(9) -0.0003(9)
C19 0.0309(13) 0.0217(11) 0.0195(10) -0.0011(8) -0.0016(9) -0.0025(9)
C20 0.0279(12) 0.0271(12) 0.0219(11) -0.0014(9) 0.0008(9) -0.0027(10)
C21 0.0361(13) 0.0261(11) 0.0198(11) 0.0014(9) -0.0003(10) -0.0080(10)
C22 0.0351(13) 0.0230(11) 0.0248(12) 0.0024(9) -0.0091(10) -0.0035(10)
C23 0.0265(12) 0.0231(11) 0.0264(12) -0.0032(9) -0.0030(10) -0.0012(9)
C24 0.0272(12) 0.0242(11) 0.0194(10) -0.0010(9) -0.0008(9) -0.0038(10)
C25 0.0257(11) 0.0273(12) 0.0329(12) 0.0045(9) 0.0003(11) 0.0009(11)
C26 0.0256(12) 0.0346(13) 0.0483(16) -0.0095(13) -0.0076(12) 0.0011(11)

loop_
_atom_type_symbol
_atom_type_description
_atom_type_scat_dispersion_real
_atom_type_scat_dispersion_imag
_atom_type_scat_source
C C 0.0181 0.0091 'International Tables Vol C Tables 4.2.6.8 and 6.1.1.4'
H H 0.0000 0.0000 'International Tables Vol C Tables 4.2.6.8 and 6.1.1.4'
N N 0.0311 0.0180 'International Tables Vol C Tables 4.2.6.8 and 6.1.1.4'
O O 0.0492 0.0322 'International Tables Vol C Tables 4.2.6.8 and 6.1.1.4'
Si Si 0.2541 0.3302 'International Tables Vol C Tables 4.2.6.8 and 6.1.1.4'

loop_
_geom_angle_atom_site_label_1
_geom_angle_atom_site_label_2
_geom_angle_atom_site_label_3
_geom_angle
C25 Si1 C26 110.94(14)
C25 Si1 C2 113.95(11)
C26 Si1 C2 110.34(12)
C25 Si1 C5 114.77(12)
C26 Si1 C5 112.55(14)
C2 Si1 C5 93.19(11)
C18 O1 C4 115.11(19)
O3 N1 O4 125.0(2)
O3 N1 C21 117.5(2)
O4 N1 C21 117.5(3)
O6 N2 O5 124.5(2)
O6 N2 C23 117.9(2)
O5 N2 C23 117.6(2)
C3 C2 C6 126.0(2)
C3 C2 Si1 109.78(18)
C6 C2 Si1 124.21(18)
C2 C3 C12 125.7(2)
C2 C3 C4 117.2(2)
C12 C3 C4 117.1(2)
O1 C4 C3 107.65(19)
O1 C4 C5 109.9(2)
C3 C4 C5 112.6(2)
O1 C4 H4 108.9
C3 C4 H4 108.9
C5 C4 H4 108.9
C4 C5 Si1 105.69(16)
C4 C5 H5A 110.6
Si1 C5 H5A 110.6
C4 C5 H5B 110.6
Si1 C5 H5B 110.6
H5A C5 H5B 108.7
C7 C6 C11 118.0(2)
C7 C6 C2 120.3(2)
C11 C6 C2 121.4(2)
C8 C7 C6 121.2(3)
C8 C7 H7 119.4
C6 C7 H7 119.4
C9 C8 C7 120.1(3)
C9 C8 H8 120.0
C7 C8 H8 120.0
C8 C9 C10 119.6(3)
C8 C9 H9 120.2
C10 C9 H9 120.2
C9 C10 C11 120.6(3)
C9 C10 H10 119.7
C11 C10 H10 119.7
C10 C11 C6 120.6(3)
C10 C11 H11 119.7
C6 C11 H11 119.7
C17 C12 C13 118.6(3)
C17 C12 C3 122.2(3)
C13 C12 C3 119.2(2)
C14 C13 C12 121.4(3)
C14 C13 H13 119.3
C12 C13 H13 119.3
C15 C14 C13 119.7(3)
C15 C14 H14 120.2
C13 C14 H14 120.2
C16 C15 C14 120.0(3)
C16 C15 H15 120.0
C14 C15 H15 120.0
C15 C16 C17 120.3(3)
C15 C16 H16 119.9
C17 C16 H16 119.9
C12 C17 C16 120.0(3)
C12 C17 H17 120.0
C16 C17 H17 120.0
O2 C18 O1 125.5(2)
O2 C18 C19 122.2(2)
O1 C18 C19 112.3(2)
C24 C19 C20 120.3(2)
C24 C19 C18 122.8(2)
C20 C19 C18 116.8(2)
C21 C20 C19 118.6(2)
C21 C20 H20 120.7
C19 C20 H20 120.7
C22 C21 C20 123.1(2)
C22 C21 N1 118.6(2)
C20 C21 N1 118.3(3)
C21 C22 C23 116.4(2)
C21 C22 H22 121.8
C23 C22 H22 121.8
C22 C23 C24 123.3(2)
C22 C23 N2 118.3(2)
C24 C23 N2 118.3(2)
C23 C24 C19 118.3(2)
C23 C24 H24 120.9
C19 C24 H24 120.9
Si1 C25 H25A 109.5
Si1 C25 H25B 109.5
H25A C25 H25B 109.5
Si1 C25 H25C 109.5
H25A C25 H25C 109.5
H25B C25 H25C 109.5
Si1 C26 H26A 109.5
Si1 C26 H26B 109.5
H26A C26 H26B 109.5
Si1 C26 H26C 109.5
H26A C26 H26C 109.5
H26B C26 H26C 109.5

loop_
_geom_bond_atom_site_label_1
_geom_bond_atom_site_label_2
_geom_bond_distance
Si1 C25 1.858(3)
Si1 C26 1.872(3)
Si1 C2 1.877(2)
Si1 C5 1.884(3)
O1 C18 1.330(3)
O1 C4 1.479(3)
O2 C18 1.200(3)
O3 N1 1.217(4)
O4 N1 1.224(3)
O5 N2 1.231(3)
O6 N2 1.221(3)
N1 C21 1.476(3)
N2 C23 1.474(3)
C2 C3 1.344(3)
C2 C6 1.486(3)
C3 C12 1.488(3)
C3 C4 1.516(3)
C4 C5 1.530(4)
C4 H4 1.0000
C5 H5A 0.9900
C5 H5B 0.9900
C6 C7 1.395(4)
C6 C11 1.398(4)
C7 C8 1.388(4)
C7 H7 0.9500
C8 C9 1.380(5)
C8 H8 0.9500
C9 C10 1.381(4)
C9 H9 0.9500
C10 C11 1.387(4)
C10 H10 0.9500
C11 H11 0.9500
C12 C17 1.390(4)
C12 C13 1.392(4)
C13 C14 1.383(4)
C13 H13 0.9500
C14 C15 1.382(5)
C14 H14 0.9500
C15 C16 1.380(6)
C15 H15 0.9500
C16 C17 1.402(4)
C16 H16 0.9500
C17 H17 0.9500
C18 C19 1.501(3)
C19 C24 1.384(3)
C19 C20 1.393(3)
C20 C21 1.377(4)
C20 H20 0.9500
C21 C22 1.376(4)
C22 C23 1.379(4)
C22 H22 0.9500
C23 C24 1.382(3)
C24 H24 0.9500
C25 H25A 0.9800
C25 H25B 0.9800
C25 H25C 0.9800
C26 H26A 0.9800
C26 H26B 0.9800
C26 H26C 0.9800

loop_
_geom_torsion_atom_site_label_1
_geom_torsion_atom_site_label_2
_geom_torsion_atom_site_label_3
_geom_torsion_atom_site_label_4
_geom_torsion
C25 Si1 C2 C3 130.69(19)
C26 Si1 C2 C3 -103.7(2)
C5 Si1 C2 C3 11.7(2)
C25 Si1 C2 C6 -48.7(2)
C26 Si1 C2 C6 76.9(2)
C5 Si1 C2 C6 -167.6(2)
C6 C2 C3 C12 -12.2(4)
Si1 C2 C3 C12 168.5(2)
C6 C2 C3 C4 166.1(2)
Si1 C2 C3 C4 -13.3(3)
C18 O1 C4 C3 147.2(2)
C18 O1 C4 C5 -89.9(2)
C2 C3 C4 O1 129.4(2)
C12 C3 C4 O1 -52.2(3)
C2 C3 C4 C5 8.1(3)
C12 C3 C4 C5 -173.5(2)
O1 C4 C5 Si1 -118.61(18)
C3 C4 C5 Si1 1.4(3)
C25 Si1 C5 C4 -125.18(18)
C26 Si1 C5 C4 106.7(2)
C2 Si1 C5 C4 -6.9(2)
C3 C2 C6 C7 144.8(3)
Si1 C2 C6 C7 -35.9(3)
C3 C2 C6 C11 -41.3(4)
Si1 C2 C6 C11 138.0(2)
C11 C6 C7 C8 1.4(4)
C2 C6 C7 C8 175.5(3)
C6 C7 C8 C9 -1.5(5)
C7 C8 C9 C10 0.8(5)
C8 C9 C10 C11 -0.1(5)
C9 C10 C11 C6 0.0(5)
C7 C6 C11 C10 -0.7(4)
C2 C6 C11 C10 -174.7(3)
C2 C3 C12 C17 129.0(3)
C4 C3 C12 C17 -49.2(3)
C2 C3 C12 C13 -51.6(4)
C4 C3 C12 C13 130.1(2)
C17 C12 C13 C14 0.5(4)
C3 C12 C13 C14 -178.9(2)
C12 C13 C14 C15 -1.3(4)
C13 C14 C15 C16 1.1(4)
C14 C15 C16 C17 -0.1(4)
C13 C12 C17 C16 0.6(4)
C3 C12 C17 C16 180.0(2)
C15 C16 C17 C12 -0.8(4)
C4 O1 C18 O2 -4.2(4)
C4 O1 C18 C19 177.30(19)
O2 C18 C19 C24 177.4(2)
O1 C18 C19 C24 -4.1(3)
O2 C18 C19 C20 -5.1(4)
O1 C18 C19 C20 173.5(2)
C24 C19 C20 C21 1.8(4)
C18 C19 C20 C21 -175.9(2)
C19 C20 C21 C22 -1.2(4)
C19 C20 C21 N1 177.6(2)
O3 N1 C21 C22 176.2(2)
O4 N1 C21 C22 -3.2(4)
O3 N1 C21 C20 -2.7(4)
O4 N1 C21 C20 177.9(2)
C20 C21 C22 C23 0.0(4)
N1 C21 C22 C23 -178.8(2)
C21 C22 C23 C24 0.7(4)
C21 C22 C23 N2 177.4(2)
O6 N2 C23 C22 -178.9(2)
O5 N2 C23 C22 1.1(3)
O6 N2 C23 C24 -2.0(3)
O5 N2 C23 C24 178.0(2)
C22 C23 C24 C19 -0.1(4)
N2 C23 C24 C19 -176.9(2)
C20 C19 C24 C23 -1.1(3)
C18 C19 C24 C23 176.4(2)
